data_4003335
loop_
_publ_author_name
'Fang, Wei-Hui'
'Wang, Jian-Fang'
'Zhang, Lei'
'Zhang, Jian'

_publ_section_title
;
 Titanium--Oxo Cluster Based Precise Assembly for Multidimensional
 Materials
;
_journal_issue 7
_journal_name_full 'Chemistry of Materials'
_journal_page_first 2681
_journal_paper_doi 10.1021/acs.chemmater.7b00324
_journal_volume 29
_journal_year 2017
_chemical_formula_sum 'C52 H86 N4 O24 P2 Ti6'
_chemical_formula_weight 1500.41
_space_group_IT_number 14
_space_group_name_Hall '-P 2yn'
_space_group_name_H-M_alt 'P 1 21/n 1'
_symmetry_cell_setting monoclinic
_symmetry_space_group_name_H-M 'P 1 21/n 1'
_atom_sites_solution_hydrogens geom
_atom_sites_solution_primary direct
_atom_sites_solution_secondary difmap
_audit_creation_method SHELXL-97
_cell_angle_alpha 90.00
_cell_angle_beta 93.528(4)
_cell_angle_gamma 90.00
_cell_formula_units_Z 2
_cell_length_a 12.414(2)
_cell_length_b 15.182(3)
_cell_length_c 19.227(4)
_cell_measurement_reflns_used 9816
_cell_measurement_temperature 293.1500
_cell_measurement_theta_max 27.5320
_cell_measurement_theta_min 2.6037
_cell_volume 3616.8(12)
_computing_structure_refinement 'SHELXL-97 (Sheldrick, 1997)'
_computing_structure_solution 'SHELXS-97 (Sheldrick, 1990)'
_diffrn_ambient_temperature 293.1500
_diffrn_measured_fraction_theta_full 0.972
_diffrn_measured_fraction_theta_max 0.972
_diffrn_measurement_device_type mercury
_diffrn_measurement_method CCD_Profile_fitting
_diffrn_radiation_monochromator graphite
_diffrn_radiation_source 'fine-focus sealed tube'
_diffrn_radiation_type MoK\a
_diffrn_radiation_wavelength 0.71073
_diffrn_reflns_av_R_equivalents 0.0333
_diffrn_reflns_av_sigmaI/netI 0.0310
_diffrn_reflns_limit_h_max 15
_diffrn_reflns_limit_h_min -14
_diffrn_reflns_limit_k_max 19
_diffrn_reflns_limit_k_min -19
_diffrn_reflns_limit_l_max 24
_diffrn_reflns_limit_l_min -24
_diffrn_reflns_number 28078
_diffrn_reflns_theta_full 27.47
_diffrn_reflns_theta_max 27.47
_diffrn_reflns_theta_min 2.68
_exptl_absorpt_coefficient_mu 0.746
_exptl_absorpt_correction_T_max 0.651
_exptl_absorpt_correction_T_min 0.645
_exptl_absorpt_correction_type multi-scan
_exptl_crystal_colour Colorless
_exptl_crystal_density_diffrn 1.378
_exptl_crystal_density_method 'not measured'
_exptl_crystal_description Prism
_exptl_crystal_F_000 1560
_exptl_crystal_size_max 0.2000
_exptl_crystal_size_mid 0.2000
_exptl_crystal_size_min 0.2000
_refine_diff_density_max 0.631
_refine_diff_density_min -0.594
_refine_diff_density_rms 0.064
_refine_ls_extinction_method none
_refine_ls_goodness_of_fit_ref 1.095
_refine_ls_hydrogen_treatment mixed
_refine_ls_matrix_type full
_refine_ls_number_parameters 407
_refine_ls_number_reflns 8059
_refine_ls_number_restraints 0
_refine_ls_restrained_S_all 1.095
_refine_ls_R_factor_all 0.0570
_refine_ls_R_factor_gt 0.0490
_refine_ls_shift/su_max 0.013
_refine_ls_shift/su_mean 0.001
_refine_ls_structure_factor_coef Fsqd
_refine_ls_weighting_details 'calc w=1/[\s^2^(Fo^2^)+(0.0758P)^2^+1.3185P] where P=(Fo^2^+2Fc^2^)/3'
_refine_ls_weighting_scheme calc
_refine_ls_wR_factor_gt 0.1366
_refine_ls_wR_factor_ref 0.1432
_reflns_number_gt 7039
_reflns_number_total 8289
_reflns_threshold_expression >2sigma(I)
_cod_data_source_file cm7b00324_si_002.cif
_cod_data_source_block PTC-22
_cod_depositor_comments
;
The following automatic conversions were performed:

data item '_exptl_absorpt_correction_type' value 'Multi-scan' was
changed to 'multi-scan' in accordance with the
/home/saulius/struct/COD-crude-data/automatic-downloads/DataCite-retrospective/ACS/depositions/lib/dictionaries/cif_core.dic
dictionary named 'cif_core.dic' version 2.4.2 last updated on
2011-04-26.

Automatic conversion script
Id: cif_fix_values 6909 2019-04-08 15:41:33Z antanas 
;
_cod_original_cell_volume 3616.8(13)
_cod_original_sg_symbol_H-M 'P 21/n'
_cod_database_code 4003335

loop_
_symmetry_equiv_pos_as_xyz
'x, y, z'
'-x+1/2, y+1/2, -z+1/2'
'-x, -y, -z'
'x-1/2, -y-1/2, z-1/2'

loop_
_atom_site_label
_atom_site_type_symbol
_atom_site_fract_x
_atom_site_fract_y
_atom_site_fract_z
_atom_site_U_iso_or_equiv
_atom_site_adp_type
_atom_site_occupancy
_atom_site_symmetry_multiplicity
_atom_site_calc_flag
_atom_site_refinement_flags
Ti1 Ti 0.10390(4) 0.49747(3) 0.10708(2) 0.03422(13) Uani 1 1 d .
Ti2 Ti -0.09334(4) 0.65376(3) 0.02009(2) 0.03665(13) Uani 1 1 d .
Ti3 Ti -0.13918(4) 0.51029(3) 0.13243(2) 0.03951(13) Uani 1 1 d .
P4 P 0.16200(5) 0.64028(4) -0.01024(3) 0.03723(16) Uani 1 1 d .
O12 O 0.14279(14) 0.40246(11) 0.06211(9) 0.0386(4) Uani 1 1 d .
O9 O -0.01014(15) 0.44359(12) 0.16578(9) 0.0450(4) Uani 1 1 d .
O7 O -0.21341(14) 0.60211(12) 0.07377(9) 0.0436(4) Uani 1 1 d .
O11 O -0.02791(13) 0.54839(11) 0.06952(8) 0.0341(4) Uani 1 1 d .
O4 O 0.18128(14) 0.58493(12) 0.05555(9) 0.0429(4) Uani 1 1 d .
O10 O 0.19593(16) 0.51675(13) 0.18235(10) 0.0498(5) Uani 1 1 d .
O3 O 0.19081(15) 0.58880(12) -0.07468(9) 0.0443(4) Uani 1 1 d .
O1 O -0.03392(16) 0.71472(12) 0.11547(9) 0.0473(4) Uani 1 1 d .
O6 O -0.15181(17) 0.75844(12) 0.00164(11) 0.0516(5) Uani 1 1 d .
O2 O -0.07625(16) 0.61410(13) 0.19482(9) 0.0493(5) Uani 1 1 d .
C21 C -0.3252(3) 0.6293(3) 0.0653(3) 0.0850(13) Uani 1 1 d .
H21 H -0.3213 0.6714 0.0256 0.102 Uiso 1 1 calc R
N1 N 0.1013(2) 0.79469(17) 0.21339(13) 0.0562(6) Uani 1 1 d .
C6 C 0.2508(2) 0.73285(16) -0.00081(13) 0.0411(6) Uani 1 1 d .
O8 O -0.23211(17) 0.49293(14) 0.19704(11) 0.0566(5) Uani 1 1 d .
C1 C -0.0311(2) 0.68362(18) 0.17598(14) 0.0426(6) Uani 1 1 d .
C2 C 0.0326(2) 0.73332(18) 0.23257(14) 0.0457(6) Uani 1 1 d .
C11 C 0.3441(3) 0.7399(2) -0.03617(16) 0.0582(8) Uani 1 1 d .
H11 H 0.3614 0.6957 -0.0687 0.070 Uiso 1 1 calc R
C15 C 0.0104(4) 0.3729(3) 0.2155(2) 0.0897(14) Uani 1 1 d .
H15 H 0.0878 0.3579 0.2098 0.108 Uiso 1 1 calc R
C9 C 0.3875(3) 0.8758(2) 0.02260(19) 0.0734(10) Uani 1 1 d .
H9 H 0.4338 0.9251 0.0302 0.088 Uiso 1 1 calc R
C7 C 0.2273(3) 0.7975(2) 0.04701(16) 0.0564(7) Uani 1 1 d .
H7 H 0.1641 0.7929 0.0722 0.068 Uiso 1 1 calc R
C5 C 0.0209(3) 0.7146(3) 0.30151(17) 0.0742(11) Uani 1 1 d .
H5 H -0.0306 0.6714 0.3129 0.089 Uiso 1 1 calc R
C3 C 0.1607(3) 0.8328(3) 0.2654(2) 0.0717(10) Uani 1 1 d .
H3 H 0.2118 0.8765 0.2545 0.086 Uiso 1 1 calc R
C8 C 0.2959(3) 0.8687(2) 0.05812(19) 0.0684(9) Uani 1 1 d .
H8 H 0.2791 0.9130 0.0907 0.082 Uiso 1 1 calc R
C12 C 0.2674(3) 0.5843(2) 0.20651(18) 0.0659(9) Uani 1 1 d .
H12 H 0.2357 0.6421 0.1911 0.079 Uiso 1 1 calc R
N2 N 0.0785(3) 0.7540(3) 0.35293(16) 0.1029(14) Uani 1 1 d .
C10 C 0.4126(3) 0.8115(3) -0.02411(19) 0.0728(10) Uani 1 1 d .
H10 H 0.4770 0.8160 -0.0482 0.087 Uiso 1 1 calc R
C18 C -0.3027(5) 0.4933(4) 0.2517(3) 0.128(2) Uani 1 1 d .
H18 H -0.3651 0.5260 0.2288 0.153 Uiso 1 1 calc R
C4 C 0.1508(4) 0.8117(3) 0.3332(2) 0.0907(14) Uani 1 1 d .
H4 H 0.1973 0.8391 0.3679 0.109 Uiso 1 1 calc R
C17 C -0.0438(7) 0.2942(3) 0.1975(3) 0.155(3) Uani 1 1 d .
H17A H -0.1207 0.3007 0.2052 0.233 Uiso 1 1 calc R
H17B H -0.0134 0.2461 0.2264 0.233 Uiso 1 1 calc R
H17C H -0.0351 0.2810 0.1482 0.233 Uiso 1 1 calc R
C14 C 0.2754(5) 0.5827(4) 0.2852(2) 0.1148(19) Uani 1 1 d .
H14A H 0.2031 0.5885 0.3025 0.172 Uiso 1 1 calc R
H14B H 0.3208 0.6317 0.3028 0.172 Uiso 1 1 calc R
H14C H 0.3075 0.5268 0.3015 0.172 Uiso 1 1 calc R
C24 C -0.1567(4) 0.8487(3) 0.0178(3) 0.1041(17) Uani 1 1 d .
H24 H -0.1400 0.8558 0.0691 0.125 Uiso 1 1 calc R
C23 C -0.3503(3) 0.6908(3) 0.1215(2) 0.0864(12) Uani 1 1 d .
H23A H -0.4246 0.7122 0.1135 0.130 Uiso 1 1 calc R
H23B H -0.3004 0.7408 0.1219 0.130 Uiso 1 1 calc R
H23C H -0.3428 0.6603 0.1665 0.130 Uiso 1 1 calc R
O5 O 0.04801(14) 0.67669(12) -0.01646(9) 0.0413(4) Uani 1 1 d .
C26 C -0.2673(5) 0.8836(3) 0.0005(4) 0.136(2) Uani 1 1 d .
H26A H -0.2866 0.8746 -0.0492 0.204 Uiso 1 1 calc R
H26B H -0.2691 0.9467 0.0112 0.204 Uiso 1 1 calc R
H26C H -0.3191 0.8526 0.0282 0.204 Uiso 1 1 calc R
C16 C 0.0118(5) 0.4087(4) 0.2879(2) 0.124(2) Uani 1 1 d .
H16A H -0.0623 0.4132 0.3025 0.185 Uiso 1 1 calc R
H16B H 0.0452 0.4672 0.2892 0.185 Uiso 1 1 calc R
H16C H 0.0535 0.3692 0.3197 0.185 Uiso 1 1 calc R
C13 C 0.3741(3) 0.5741(4) 0.1751(3) 0.1067(17) Uani 1 1 d .
H13A H 0.4071 0.5181 0.1904 0.160 Uiso 1 1 calc R
H13B H 0.4216 0.6229 0.1902 0.160 Uiso 1 1 calc R
H13C H 0.3634 0.5745 0.1242 0.160 Uiso 1 1 calc R
C20 C -0.3511(5) 0.4123(5) 0.2622(3) 0.156(3) Uani 1 1 d .
H20A H -0.3688 0.3842 0.2171 0.234 Uiso 1 1 calc R
H20B H -0.4172 0.4211 0.2866 0.234 Uiso 1 1 calc R
H20C H -0.3013 0.3747 0.2903 0.234 Uiso 1 1 calc R
C22 C -0.3933(4) 0.5686(5) 0.0361(4) 0.180(4) Uani 1 1 d .
H22A H -0.3643 0.5464 -0.0069 0.269 Uiso 1 1 calc R
H22B H -0.4640 0.5956 0.0251 0.269 Uiso 1 1 calc R
H22C H -0.4010 0.5197 0.0687 0.269 Uiso 1 1 calc R
C19 C -0.2718(7) 0.5535(5) 0.3065(3) 0.167(3) Uani 1 1 d .
H19A H -0.2158 0.5266 0.3378 0.251 Uiso 1 1 calc R
H19B H -0.3347 0.5677 0.3328 0.251 Uiso 1 1 calc R
H19C H -0.2436 0.6076 0.2866 0.251 Uiso 1 1 calc R
C25 C -0.0731(6) 0.8942(4) -0.0190(6) 0.227(6) Uani 1 1 d .
H25A H -0.0050 0.8931 0.0096 0.340 Uiso 1 1 calc R
H25B H -0.0950 0.9555 -0.0277 0.340 Uiso 1 1 calc R
H25C H -0.0634 0.8646 -0.0634 0.340 Uiso 1 1 calc R

loop_
_atom_site_aniso_label
_atom_site_aniso_U_11
_atom_site_aniso_U_22
_atom_site_aniso_U_33
_atom_site_aniso_U_23
_atom_site_aniso_U_13
_atom_site_aniso_U_12
Ti1 0.0329(3) 0.0349(2) 0.0339(2) 0.00145(15) -0.00554(17) -0.00132(17)
Ti2 0.0361(3) 0.0321(2) 0.0408(2) -0.00082(16) -0.00480(18) 0.00226(17)
Ti3 0.0371(3) 0.0448(3) 0.0368(2) -0.00392(17) 0.00380(18) -0.00902(19)
P4 0.0363(4) 0.0353(3) 0.0395(3) 0.0014(2) -0.0022(3) -0.0074(3)
O12 0.0374(10) 0.0375(9) 0.0398(9) 0.0001(7) -0.0070(7) 0.0034(7)
O9 0.0461(11) 0.0496(11) 0.0386(9) 0.0107(7) -0.0027(8) -0.0070(8)
O7 0.0323(10) 0.0475(10) 0.0508(10) -0.0094(8) 0.0002(7) 0.0015(8)
O11 0.0313(9) 0.0358(8) 0.0350(8) 0.0017(6) 0.0000(6) -0.0009(7)
O4 0.0374(10) 0.0427(10) 0.0475(10) 0.0083(7) -0.0068(8) -0.0063(8)
O10 0.0478(11) 0.0588(12) 0.0410(10) 0.0011(8) -0.0123(8) -0.0107(9)
O3 0.0428(11) 0.0429(10) 0.0471(10) -0.0070(8) 0.0011(8) -0.0094(8)
O1 0.0563(12) 0.0393(10) 0.0453(10) -0.0052(7) -0.0051(8) -0.0051(8)
O6 0.0574(13) 0.0340(9) 0.0620(12) -0.0006(8) -0.0090(9) 0.0073(8)
O2 0.0535(12) 0.0540(11) 0.0407(9) -0.0106(8) 0.0046(8) -0.0164(9)
C21 0.0344(18) 0.092(3) 0.126(4) -0.047(3) -0.0085(19) 0.0132(18)
N1 0.0533(15) 0.0583(15) 0.0567(14) -0.0125(11) 0.0026(11) -0.0142(12)
C6 0.0433(15) 0.0376(13) 0.0418(13) 0.0015(10) -0.0023(11) -0.0101(11)
O8 0.0540(13) 0.0685(14) 0.0491(11) -0.0086(9) 0.0167(9) -0.0200(10)
C1 0.0406(15) 0.0438(14) 0.0435(13) -0.0124(10) 0.0040(11) -0.0050(11)
C2 0.0432(16) 0.0479(15) 0.0459(14) -0.0128(11) 0.0007(11) -0.0064(12)
C11 0.058(2) 0.0598(18) 0.0573(17) -0.0110(14) 0.0121(14) -0.0189(15)
C15 0.119(4) 0.083(3) 0.064(2) 0.037(2) -0.017(2) -0.024(3)
C9 0.081(3) 0.061(2) 0.077(2) -0.0096(17) -0.0012(19) -0.0363(19)
C7 0.0591(19) 0.0500(16) 0.0611(18) -0.0115(13) 0.0110(14) -0.0110(14)
C5 0.078(2) 0.095(3) 0.0492(17) -0.0112(17) 0.0003(16) -0.042(2)
C3 0.066(2) 0.072(2) 0.076(2) -0.0199(18) 0.0036(18) -0.0312(18)
C8 0.080(3) 0.0532(18) 0.072(2) -0.0201(16) 0.0042(18) -0.0186(17)
C12 0.064(2) 0.065(2) 0.066(2) -0.0091(15) -0.0198(16) -0.0132(16)
N2 0.119(3) 0.138(3) 0.0515(17) -0.0174(19) -0.0001(18) -0.065(3)
C10 0.066(2) 0.083(3) 0.071(2) -0.0069(18) 0.0178(17) -0.0326(19)
C18 0.136(5) 0.155(5) 0.101(4) -0.027(3) 0.079(4) -0.064(4)
C4 0.090(3) 0.116(4) 0.065(2) -0.027(2) -0.007(2) -0.051(3)
C17 0.306(10) 0.065(3) 0.091(3) 0.034(3) -0.016(5) -0.020(4)
C14 0.139(5) 0.135(4) 0.067(3) -0.038(3) -0.022(3) -0.030(4)
C24 0.130(4) 0.0412(19) 0.134(4) -0.012(2) -0.044(3) 0.012(2)
C23 0.077(3) 0.083(3) 0.103(3) -0.010(2) 0.031(2) 0.025(2)
O5 0.0396(10) 0.0394(9) 0.0442(9) 0.0073(7) -0.0023(7) -0.0040(7)
C26 0.150(5) 0.065(3) 0.193(6) 0.011(3) 0.010(5) 0.055(3)
C16 0.164(5) 0.149(5) 0.054(2) 0.040(3) -0.028(3) -0.045(4)
C13 0.057(3) 0.151(5) 0.110(4) 0.004(3) -0.012(2) -0.029(3)
C20 0.148(5) 0.182(7) 0.146(5) 0.024(5) 0.068(4) -0.080(5)
C22 0.045(3) 0.252(9) 0.236(8) -0.137(7) -0.042(4) 0.031(4)
C19 0.228(8) 0.188(7) 0.095(4) -0.055(4) 0.088(5) -0.049(6)
C25 0.119(5) 0.073(4) 0.480(17) 0.081(6) -0.045(8) -0.029(4)

loop_
_atom_type_symbol
_atom_type_description
_atom_type_scat_dispersion_real
_atom_type_scat_dispersion_imag
_atom_type_scat_source
C C 0.0033 0.0016 'International Tables Vol C Tables 4.2.6.8 and 6.1.1.4'
H H 0.0000 0.0000 'International Tables Vol C Tables 4.2.6.8 and 6.1.1.4'
N N 0.0061 0.0033 'International Tables Vol C Tables 4.2.6.8 and 6.1.1.4'
O O 0.0106 0.0060 'International Tables Vol C Tables 4.2.6.8 and 6.1.1.4'
P P 0.1023 0.0942 'International Tables Vol C Tables 4.2.6.8 and 6.1.1.4'
Ti Ti 0.2776 0.4457 'International Tables Vol C Tables 4.2.6.8 and 6.1.1.4'

loop_
_geom_angle_atom_site_label_1
_geom_angle_atom_site_label_2
_geom_angle_atom_site_label_3
_geom_angle
_geom_angle_site_symmetry_1
_geom_angle_site_symmetry_3
O12 Ti1 O10 110.21(9) . .
O12 Ti1 O11 113.54(7) . .
O10 Ti1 O11 136.04(9) . .
O12 Ti1 O4 98.62(9) . .
O10 Ti1 O4 89.41(8) . .
O11 Ti1 O4 88.26(7) . .
O12 Ti1 O9 99.42(8) . .
O10 Ti1 O9 92.74(8) . .
O11 Ti1 O9 76.32(7) . .
O4 Ti1 O9 159.84(8) . .
O12 Ti1 Ti3 115.33(6) . .
O10 Ti1 Ti3 115.94(7) . .
O11 Ti1 Ti3 38.08(5) . .
O4 Ti1 Ti3 123.68(6) . .
O9 Ti1 Ti3 38.67(5) . .
O12 Ti1 Ti2 23.33(5) . 3_565
O10 Ti1 Ti2 133.48(7) . 3_565
O11 Ti1 Ti2 90.42(5) . 3_565
O4 Ti1 Ti2 95.42(6) . 3_565
O9 Ti1 Ti2 97.58(6) . 3_565
Ti3 Ti1 Ti2 99.405(17) . 3_565
O6 Ti2 O12 97.53(8) . 3_565
O6 Ti2 O5 97.66(9) . .
O12 Ti2 O5 91.87(8) 3_565 .
O6 Ti2 O11 163.26(8) . .
O12 Ti2 O11 97.99(7) 3_565 .
O5 Ti2 O11 88.07(7) . .
O6 Ti2 O7 98.29(9) . .
O12 Ti2 O7 92.32(8) 3_565 .
O5 Ti2 O7 162.82(8) . .
O11 Ti2 O7 74.86(7) . .
O6 Ti2 O1 84.22(8) . .
O12 Ti2 O1 178.25(8) 3_565 .
O5 Ti2 O1 87.80(8) . .
O11 Ti2 O1 80.28(7) . .
O7 Ti2 O1 87.51(8) . .
O6 Ti2 Ti3 131.99(8) . .
O12 Ti2 Ti3 101.59(6) 3_565 .
O5 Ti2 Ti3 124.96(5) . .
O11 Ti2 Ti3 37.58(5) . .
O7 Ti2 Ti3 37.87(5) . .
O1 Ti2 Ti3 77.22(5) . .
O6 Ti2 Ti1 118.09(7) . 3_565
O12 Ti2 Ti1 21.99(5) 3_565 3_565
O5 Ti2 Ti1 81.71(6) . 3_565
O11 Ti2 Ti1 78.22(5) . 3_565
O7 Ti2 Ti1 96.30(5) . 3_565
O1 Ti2 Ti1 156.33(6) . 3_565
Ti3 Ti2 Ti1 91.49(2) . 3_565
O8 Ti3 O3 94.54(9) . 3_565
O8 Ti3 O9 104.34(10) . .
O3 Ti3 O9 91.19(8) 3_565 .
O8 Ti3 O11 169.99(8) . .
O3 Ti3 O11 95.43(7) 3_565 .
O9 Ti3 O11 76.40(7) . .
O8 Ti3 O7 101.78(10) . .
O3 Ti3 O7 95.35(8) 3_565 .
O9 Ti3 O7 152.46(8) . .
O11 Ti3 O7 76.36(7) . .
O8 Ti3 O2 86.93(8) . .
O3 Ti3 O2 177.25(8) 3_565 .
O9 Ti3 O2 86.18(8) . .
O11 Ti3 O2 83.15(7) . .
O7 Ti3 O2 86.61(8) . .
O8 Ti3 Ti1 141.94(8) . .
O3 Ti3 Ti1 98.69(6) 3_565 .
O9 Ti3 Ti1 40.24(5) . .
O11 Ti3 Ti1 36.58(5) . .
O7 Ti3 Ti1 112.22(6) . .
O2 Ti3 Ti1 78.76(6) . .
O8 Ti3 Ti2 137.75(8) . .
O3 Ti3 Ti2 102.12(6) 3_565 .
O9 Ti3 Ti2 113.71(6) . .
O11 Ti3 Ti2 38.23(5) . .
O7 Ti3 Ti2 38.75(5) . .
O2 Ti3 Ti2 78.23(6) . .
Ti1 Ti3 Ti2 73.481(16) . .
O5 P4 O4 111.35(11) . .
O5 P4 O3 112.75(11) . .
O4 P4 O3 111.01(11) . .
O5 P4 C6 106.73(12) . .
O4 P4 C6 106.53(11) . .
O3 P4 C6 108.12(11) . .
Ti1 O12 Ti2 134.68(9) . 3_565
C15 O9 Ti3 134.6(2) . .
C15 O9 Ti1 124.3(2) . .
Ti3 O9 Ti1 101.09(8) . .
C21 O7 Ti3 132.3(3) . .
C21 O7 Ti2 124.3(3) . .
Ti3 O7 Ti2 103.38(8) . .
Ti1 O11 Ti3 105.35(8) . .
Ti1 O11 Ti2 144.46(9) . .
Ti3 O11 Ti2 104.20(8) . .
P4 O4 Ti1 137.84(11) . .
C12 O10 Ti1 137.0(2) . .
P4 O3 Ti3 140.40(12) . 3_565
C1 O1 Ti2 128.27(17) . .
C24 O6 Ti2 148.3(2) . .
C1 O2 Ti3 128.39(17) . .
C22 C21 O7 115.1(4) . .
C22 C21 C23 125.6(4) . .
O7 C21 C23 110.0(3) . .
C2 N1 C3 115.4(3) . .
C11 C6 C7 119.2(3) . .
C11 C6 P4 122.7(2) . .
C7 C6 P4 118.0(2) . .
C18 O8 Ti3 170.7(3) . .
O1 C1 O2 126.5(2) . .
O1 C1 C2 117.7(2) . .
O2 C1 C2 115.8(2) . .
N1 C2 C5 121.4(3) . .
N1 C2 C1 117.8(2) . .
C5 C2 C1 120.8(3) . .
C6 C11 C10 120.0(3) . .
C17 C15 O9 113.9(4) . .
C17 C15 C16 121.1(4) . .
O9 C15 C16 109.7(4) . .
C8 C9 C10 120.0(3) . .
C8 C7 C6 120.2(3) . .
N2 C5 C2 122.8(3) . .
N1 C3 C4 122.6(3) . .
C9 C8 C7 120.5(3) . .
O10 C12 C13 110.2(3) . .
O10 C12 C14 108.6(3) . .
C13 C12 C14 113.4(3) . .
C4 N2 C5 115.4(3) . .
C9 C10 C11 120.2(3) . .
C20 C18 O8 113.6(5) . .
C20 C18 C19 123.9(5) . .
O8 C18 C19 113.7(4) . .
N2 C4 C3 122.3(3) . .
O6 C24 C25 108.1(5) . .
O6 C24 C26 110.4(4) . .
C25 C24 C26 113.2(5) . .
P4 O5 Ti2 139.28(11) . .

loop_
_geom_bond_atom_site_label_1
_geom_bond_atom_site_label_2
_geom_bond_distance
_geom_bond_site_symmetry_2
Ti1 O12 1.7644(18) .
Ti1 O10 1.8116(18) .
Ti1 O11 1.9108(17) .
Ti1 O4 1.9453(18) .
Ti1 O9 2.0357(19) .
Ti1 Ti3 3.0923(9) .
Ti1 Ti2 3.3508(8) 3_565
Ti2 O6 1.7740(19) .
Ti2 O12 1.8665(17) 3_565
Ti2 O5 1.9611(19) .
Ti2 O11 2.0067(17) .
Ti2 O7 2.0226(19) .
Ti2 O1 2.1442(18) .
Ti2 Ti3 3.1439(8) .
Ti2 Ti1 3.3508(8) 3_565
Ti3 O8 1.766(2) .
Ti3 O3 1.9544(18) 3_565
Ti3 O9 1.969(2) .
Ti3 O11 1.9776(17) .
Ti3 O7 1.9840(19) .
Ti3 O2 2.1018(18) .
P4 O5 1.517(2) .
P4 O4 1.5252(18) .
P4 O3 1.5257(19) .
P4 C6 1.789(2) .
O12 Ti2 1.8665(17) 3_565
O9 C15 1.449(4) .
O7 C21 1.447(4) .
O10 C12 1.415(4) .
O3 Ti3 1.9544(18) 3_565
O1 C1 1.254(3) .
O6 C24 1.408(4) .
O2 C1 1.259(3) .
C21 C22 1.349(6) .
C21 C23 1.476(5) .
N1 C2 1.330(4) .
N1 C3 1.338(4) .
C6 C11 1.383(4) .
C6 C7 1.388(4) .
O8 C18 1.409(4) .
C1 C2 1.508(3) .
C2 C5 1.372(4) .
C11 C10 1.391(4) .
C15 C17 1.404(7) .
C15 C16 1.494(6) .
C9 C8 1.366(5) .
C9 C10 1.375(5) .
C7 C8 1.384(4) .
C5 N2 1.326(4) .
C3 C4 1.355(5) .
C12 C13 1.498(6) .
C12 C14 1.511(5) .
N2 C4 1.326(5) .
C18 C20 1.388(7) .
C18 C19 1.430(7) .
C24 C25 1.465(9) .
C24 C26 1.490(7) .
